data_7111248
loop_
_publ_author_name
'Brennessel, William W.'
'Ellis, John E.'
'Roush, Sergey N.'
'Strandberg, Brian R.'
'Woisetschl\"ager, Oliver E.'
'Young, Victor G.'

_publ_section_title
;
 Tris(1-4-\h4-anthracene)niobate(1--), the first polyaromatic hydrocarbon
 complex of niobium
;
_journal_issue 20
_journal_name_full 'Chemical Communications'
_journal_page_first 2356
_journal_paper_doi 10.1039/b207062f
_journal_year 2002
_chemical_formula_moiety 'C50 H70 K Nb O13 P2'
_chemical_formula_sum 'C50 H70 K Nb O13 P2'
_chemical_formula_weight 1073.01
_chemical_name_common 99357
_chemical_name_systematic
; 
? 
;
_space_group_IT_number 2
_symmetry_cell_setting triclinic
_symmetry_space_group_name_Hall '-P 1'
_symmetry_space_group_name_H-M 'P -1'
_atom_sites_solution_hydrogens geom
_atom_sites_solution_primary direct
_atom_sites_solution_secondary difmap
_audit_creation_method SHELXL-97
_cell_angle_alpha 90.733(3)
_cell_angle_beta 100.912(2)
_cell_angle_gamma 113.307(2)
_cell_formula_units_Z 2
_cell_length_a 13.685(2)
_cell_length_b 13.686(2)
_cell_length_c 14.975(2)
_cell_measurement_reflns_used 5474
_cell_measurement_temperature 173(2)
_cell_volume 2517.3(6)
_computing_cell_refinement 'SAINT, Bruker'
_computing_data_collection 'SMART, Bruker'
_computing_data_reduction 'SAINT, Bruker'
_computing_molecular_graphics 'SHELXTL, Bruker'
_computing_structure_refinement SHELXL-97
_computing_structure_solution SHELXS-86
_diffrn_ambient_temperature 173(2)
_diffrn_measured_fraction_theta_full 0.987
_diffrn_measured_fraction_theta_max 0.987
_diffrn_measurement_device_type 'Siemens SMART Platform CCD'
_diffrn_measurement_method 'area detector, omega scans'
_diffrn_radiation_monochromator graphite
_diffrn_radiation_source 'normal-focus sealed tube'
_diffrn_radiation_type MoK\a
_diffrn_radiation_wavelength 0.71073
_diffrn_reflns_av_R_equivalents 0.0331
_diffrn_reflns_av_sigmaI/netI 0.0627
_diffrn_reflns_limit_h_max 16
_diffrn_reflns_limit_h_min -16
_diffrn_reflns_limit_k_max 16
_diffrn_reflns_limit_k_min -14
_diffrn_reflns_limit_l_max 17
_diffrn_reflns_limit_l_min -17
_diffrn_reflns_number 14809
_diffrn_reflns_theta_full 25.03
_diffrn_reflns_theta_max 25.03
_diffrn_reflns_theta_min 1.39
_exptl_absorpt_coefficient_mu 0.448
_exptl_absorpt_correction_T_max 1.000
_exptl_absorpt_correction_T_min 0.756
_exptl_absorpt_correction_type multi-scan
_exptl_absorpt_process_details 'SADABS, R. Blessing, 1995'
_exptl_crystal_colour red-orange
_exptl_crystal_density_diffrn 1.416
_exptl_crystal_density_method 'not measured'
_exptl_crystal_description block
_exptl_crystal_F_000 1128
_exptl_crystal_size_max 0.21
_exptl_crystal_size_mid 0.16
_exptl_crystal_size_min 0.11
_refine_diff_density_max 0.742
_refine_diff_density_min -0.504
_refine_diff_density_rms 0.077
_refine_ls_extinction_method none
_refine_ls_goodness_of_fit_ref 1.010
_refine_ls_hydrogen_treatment riding
_refine_ls_matrix_type full
_refine_ls_number_parameters 656
_refine_ls_number_reflns 8767
_refine_ls_number_restraints 188
_refine_ls_restrained_S_all 1.014
_refine_ls_R_factor_all 0.0698
_refine_ls_R_factor_gt 0.0448
_refine_ls_shift/su_max 0.001
_refine_ls_shift/su_mean 0.000
_refine_ls_structure_factor_coef Fsqd
_refine_ls_weighting_details 'calc w=1/[\s^2^(Fo^2^)+(0.0656P)^2^+0.0000P] where P=(Fo^2^+2Fc^2^)/3'
_refine_ls_weighting_scheme calc
_refine_ls_wR_factor_gt 0.1084
_refine_ls_wR_factor_ref 0.1185
_reflns_number_gt 6418
_reflns_number_total 8767
_reflns_threshold_expression >2sigma(I)
_cod_data_source_file b207062fsup1.cif
_cod_data_source_block 99357
_cod_original_cell_volume 2517.2(6)
_cod_original_sg_symbol_H-M P-1
_cod_database_code 7111248

loop_
_symmetry_equiv_pos_as_xyz
'x, y, z'
'-x, -y, -z'

loop_
_atom_site_label
_atom_site_type_symbol
_atom_site_fract_x
_atom_site_fract_y
_atom_site_fract_z
_atom_site_U_iso_or_equiv
_atom_site_adp_type
_atom_site_occupancy
_atom_site_symmetry_multiplicity
_atom_site_calc_flag
_atom_site_refinement_flags
_atom_site_disorder_assembly
_atom_site_disorder_group
Nb1 Nb 0.10893(2) -0.75330(2) 1.27702(2) 0.02133(11) Uani 1 1 d . A .
C1 C -0.0842(3) -0.8529(3) 1.2040(2) 0.0268(8) Uani 1 1 d . . .
H1A H -0.1147 -0.9326 1.2015 0.032 Uiso 1 1 calc R . .
C2 C -0.0191(3) -0.8033(3) 1.1402(2) 0.0259(8) Uani 1 1 d . . .
H2A H -0.0130 -0.8465 1.0888 0.031 Uiso 1 1 calc R . .
C3 C 0.0334(3) -0.6923(3) 1.1506(2) 0.0273(8) Uani 1 1 d . . .
H3A H 0.0771 -0.6512 1.1066 0.033 Uiso 1 1 calc R . .
C4 C 0.0180(3) -0.6409(3) 1.2283(3) 0.0279(8) Uani 1 1 d . . .
H4A H 0.0615 -0.5620 1.2419 0.033 Uiso 1 1 calc R . .
C5 C -0.3034(4) -0.6193(4) 1.3303(3) 0.0604(14) Uani 1 1 d . . .
H5A H -0.2696 -0.5434 1.3388 0.072 Uiso 1 1 calc R . .
C6 C -0.4052(5) -0.6717(6) 1.3484(4) 0.0781(19) Uani 1 1 d . . .
H6A H -0.4423 -0.6319 1.3672 0.094 Uiso 1 1 calc R . .
C7 C -0.4530(5) -0.7801(6) 1.3396(4) 0.0799(19) Uani 1 1 d . . .
H7A H -0.5225 -0.8152 1.3542 0.096 Uiso 1 1 calc R . .
C8 C -0.4038(4) -0.8399(5) 1.3102(4) 0.0647(15) Uani 1 1 d . . .
H8A H -0.4391 -0.9157 1.3051 0.078 Uiso 1 1 calc R . .
C9 C -0.2481(3) -0.8474(3) 1.2532(3) 0.0344(9) Uani 1 1 d . . .
H9A H -0.2848 -0.9230 1.2423 0.041 Uiso 1 1 calc R . .
C10 C -0.1432(3) -0.6271(3) 1.2778(3) 0.0370(10) Uani 1 1 d . . .
H10A H -0.1079 -0.5513 1.2849 0.044 Uiso 1 1 calc R . .
C11 C -0.1460(3) -0.7990(3) 1.2348(2) 0.0260(8) Uani 1 1 d . . .
C12 C -0.0919(3) -0.6840(3) 1.2479(2) 0.0260(8) Uani 1 1 d . . .
C13 C -0.2478(3) -0.6769(4) 1.2990(3) 0.0413(10) Uani 1 1 d . . .
C14 C -0.3004(3) -0.7903(4) 1.2873(3) 0.0410(10) Uani 1 1 d . . .
C15 C 0.1307(3) -0.8982(3) 1.3570(2) 0.0261(8) Uani 1 1 d . . .
H15A H 0.1143 -0.9056 1.4195 0.031 Uiso 1 1 calc R . .
C16 C 0.2351(3) -0.8179(3) 1.3487(3) 0.0284(8) Uani 1 1 d . . .
H16A H 0.2932 -0.7777 1.4034 0.034 Uiso 1 1 calc R . .
C17 C 0.2506(3) -0.8015(3) 1.2601(3) 0.0270(8) Uani 1 1 d . . .
H17A H 0.3204 -0.7477 1.2480 0.032 Uiso 1 1 calc R . .
C18 C 0.1634(3) -0.8644(3) 1.1871(2) 0.0255(8) Uani 1 1 d . . .
H18A H 0.1709 -0.8465 1.1236 0.031 Uiso 1 1 calc R . .
C19 C -0.0979(3) -1.2422(3) 1.0771(3) 0.0317(9) Uani 1 1 d . . .
H19A H -0.0921 -1.2300 1.0157 0.038 Uiso 1 1 calc R . .
C20 C -0.1632(3) -1.3420(3) 1.0960(3) 0.0335(9) Uani 1 1 d . . .
H20A H -0.2007 -1.3982 1.0483 0.040 Uiso 1 1 calc R . .
C21 C -0.1744(3) -1.3604(3) 1.1858(3) 0.0336(9) Uani 1 1 d . . .
H21A H -0.2196 -1.4293 1.1991 0.040 Uiso 1 1 calc R . .
C22 C -0.1202(3) -1.2792(3) 1.2547(3) 0.0320(9) Uani 1 1 d . . .
H22A H -0.1287 -1.2927 1.3154 0.038 Uiso 1 1 calc R . .
C23 C 0.0068(3) -1.0908(3) 1.3078(2) 0.0260(8) Uani 1 1 d . . .
H23A H -0.0011 -1.1033 1.3688 0.031 Uiso 1 1 calc R . .
C24 C 0.0338(3) -1.0537(3) 1.1292(2) 0.0263(8) Uani 1 1 d . . .
H24A H 0.0433 -1.0409 1.0685 0.032 Uiso 1 1 calc R . .
C25 C 0.0748(3) -0.9912(3) 1.2903(2) 0.0234(8) Uani 1 1 d . . .
C26 C 0.0900(3) -0.9732(3) 1.1983(2) 0.0235(8) Uani 1 1 d . . .
C27 C -0.0389(3) -1.1568(3) 1.1468(2) 0.0257(8) Uani 1 1 d . . .
C28 C -0.0516(3) -1.1755(3) 1.2374(2) 0.0266(8) Uani 1 1 d . . .
K1 K 0.37698(7) -0.28682(8) 1.19347(7) 0.0476(3) Uani 1 1 d . . .
P1 P 0.05901(7) -0.73746(8) 1.42758(6) 0.0269(2) Uani 1 1 d D . .
P2 P 0.26413(7) -0.57619(7) 1.29418(6) 0.0267(2) Uani 1 1 d . . .
O4 O 0.37613(19) -0.56777(19) 1.36168(18) 0.0349(6) Uani 1 1 d . A .
O5 O 0.3117(2) -0.52360(19) 1.20405(18) 0.0371(6) Uani 1 1 d . A .
O6 O 0.2607(2) -0.46227(19) 1.32042(18) 0.0351(6) Uani 1 1 d . A .
O7 O 0.5135(3) -0.1434(2) 1.3530(2) 0.0637(9) Uani 1 1 d . B .
O8 O 0.2862(2) -0.2137(2) 1.3141(2) 0.0501(8) Uani 1 1 d . B .
O9 O 0.1697(2) -0.3036(2) 1.13605(19) 0.0378(7) Uani 1 1 d . B .
O10 O 0.2675(2) -0.3749(2) 1.01292(19) 0.0431(7) Uani 1 1 d . B .
O11 O 0.4922(2) -0.2889(2) 1.0553(2) 0.0567(9) Uani 1 1 d . B .
O12 O 0.6075(2) -0.2301(2) 1.2395(3) 0.0619(9) Uani 1 1 d . B .
O1 O -0.0485(3) -0.8250(3) 1.4539(2) 0.0504(11) Uani 0.882(5) 1 d PD A 1
O2 O 0.1419(2) -0.7436(2) 1.51980(17) 0.0276(8) Uani 0.882(5) 1 d PD A 1
O3 O 0.0382(3) -0.6350(3) 1.4558(2) 0.0367(9) Uani 0.882(5) 1 d PD A 1
C29 C -0.0989(5) -0.9348(4) 1.4200(6) 0.0332(15) Uani 0.882(5) 1 d PD A 1
H29A H -0.1606 -0.9717 1.4488 0.050 Uiso 0.882(5) 1 calc PR A 1
H29B H -0.0460 -0.9671 1.4343 0.050 Uiso 0.882(5) 1 calc PR A 1
H29C H -0.1248 -0.9414 1.3537 0.050 Uiso 0.882(5) 1 calc PR A 1
C30 C 0.2468(4) -0.6577(5) 1.5449(6) 0.0367(15) Uani 0.882(5) 1 d PD A 1
H30A H 0.2875 -0.6712 1.6011 0.055 Uiso 0.882(5) 1 calc PR A 1
H30B H 0.2386 -0.5908 1.5551 0.055 Uiso 0.882(5) 1 calc PR A 1
H30C H 0.2863 -0.6522 1.4958 0.055 Uiso 0.882(5) 1 calc PR A 1
C31 C -0.0213(10) -0.6325(6) 1.5247(5) 0.061(2) Uani 0.882(5) 1 d PD A 1
H31A H -0.0254 -0.5628 1.5295 0.091 Uiso 0.882(5) 1 calc PR A 1
H31B H 0.0160 -0.6441 1.5836 0.091 Uiso 0.882(5) 1 calc PR A 1
H31C H -0.0950 -0.6890 1.5079 0.091 Uiso 0.882(5) 1 calc PR A 1
O1' O -0.001(2) -0.8468(14) 1.4724(19) 0.0504(11) Uani 0.118(5) 1 d PD A 5
O2' O 0.1504(13) -0.6736(17) 1.5167(10) 0.0276(8) Uani 0.118(5) 1 d PD A 5
O3' O -0.013(2) -0.669(2) 1.4320(19) 0.0367(9) Uani 0.118(5) 1 d PD A 5
C29' C -0.109(3) -0.910(4) 1.422(5) 0.0332(15) Uani 0.118(5) 1 d PD A 5
H29D H -0.1583 -0.9350 1.4637 0.050 Uiso 0.118(5) 1 calc PR A 5
H29E H -0.1081 -0.9724 1.3884 0.050 Uiso 0.118(5) 1 calc PR A 5
H29F H -0.1327 -0.8676 1.3781 0.050 Uiso 0.118(5) 1 calc PR A 5
C30' C 0.250(3) -0.680(6) 1.559(5) 0.0367(15) Uani 0.118(5) 1 d PD A 5
H30D H 0.2468 -0.6994 1.6217 0.055 Uiso 0.118(5) 1 calc PR A 5
H30E H 0.3107 -0.6111 1.5605 0.055 Uiso 0.118(5) 1 calc PR A 5
H30F H 0.2605 -0.7351 1.5242 0.055 Uiso 0.118(5) 1 calc PR A 5
C31' C -0.038(9) -0.670(6) 1.521(4) 0.061(2) Uani 0.118(5) 1 d PD A 5
H31D H -0.0282 -0.5978 1.5417 0.091 Uiso 0.118(5) 1 calc PR A 5
H31E H 0.0118 -0.6917 1.5637 0.091 Uiso 0.118(5) 1 calc PR A 5
H31F H -0.1129 -0.7199 1.5180 0.091 Uiso 0.118(5) 1 calc PR A 5
C32 C 0.4739(3) -0.4707(3) 1.3732(3) 0.0538(13) Uani 1 1 d . . .
H32A H 0.5329 -0.4796 1.4160 0.081 Uiso 1 1 calc R A .
H32B H 0.4607 -0.4113 1.3975 0.081 Uiso 1 1 calc R . .
H32C H 0.4944 -0.4555 1.3140 0.081 Uiso 1 1 calc R . .
C33 C 0.3338(4) -0.5856(3) 1.1416(3) 0.0451(11) Uani 1 1 d . . .
H33A H 0.3612 -0.5426 1.0928 0.068 Uiso 1 1 calc R A .
H33B H 0.2669 -0.6481 1.1151 0.068 Uiso 1 1 calc R . .
H33C H 0.3889 -0.6094 1.1732 0.068 Uiso 1 1 calc R . .
C34 C 0.2333(4) -0.4437(3) 1.4045(3) 0.0532(12) Uani 1 1 d . . .
H34A H 0.2351 -0.3716 1.4097 0.080 Uiso 1 1 calc R A .
H34B H 0.2858 -0.4506 1.4557 0.080 Uiso 1 1 calc R . .
H34C H 0.1600 -0.4963 1.4059 0.080 Uiso 1 1 calc R . .
C35 C 0.4556(4) -0.1427(4) 1.4199(4) 0.0653(15) Uani 1 1 d . . .
H35A H 0.5023 -0.0840 1.4682 0.078 Uiso 1 1 calc R B .
H35B H 0.4369 -0.2109 1.4482 0.078 Uiso 1 1 calc R . .
C36 C 0.3533(4) -0.1282(4) 1.3824(4) 0.0662(15) Uani 1 1 d . B .
H36A H 0.3145 -0.1282 1.4320 0.079 Uiso 1 1 calc R . .
H36B H 0.3709 -0.0590 1.3558 0.079 Uiso 1 1 calc R . .
C37 C 0.1810(4) -0.2158(3) 1.2783(3) 0.0526(12) Uani 1 1 d . . .
H37A H 0.1879 -0.1508 1.2471 0.063 Uiso 1 1 calc R B .
H37B H 0.1425 -0.2180 1.3284 0.063 Uiso 1 1 calc R . .
C38 C 0.1184(3) -0.3133(3) 1.2119(3) 0.0406(10) Uani 1 1 d . B .
H38A H 0.1165 -0.3778 1.2420 0.049 Uiso 1 1 calc R . .
H38B H 0.0426 -0.3206 1.1907 0.049 Uiso 1 1 calc R . .
C39 C 0.1106(3) -0.3891(3) 1.0674(3) 0.0428(11) Uani 1 1 d . B .
H39A H 0.0347 -0.3957 1.0485 0.051 Uiso 1 1 calc R . .
H39B H 0.1088 -0.4569 1.0910 0.051 Uiso 1 1 calc R . .
C40 C 0.1642(3) -0.3684(4) 0.9877(3) 0.0505(12) Uani 1 1 d . . .
H40A H 0.1179 -0.4218 0.9355 0.061 Uiso 1 1 calc R B .
H40B H 0.1744 -0.2964 0.9690 0.061 Uiso 1 1 calc R . .
C41 C 0.3297(4) -0.3376(4) 0.9447(3) 0.0500(12) Uani 1 1 d . . .
H41A H 0.3452 -0.2612 0.9387 0.060 Uiso 1 1 calc R B .
H41B H 0.2883 -0.3786 0.8849 0.060 Uiso 1 1 calc R . .
C42 C 0.4330(4) -0.3513(4) 0.9715(3) 0.0554(12) Uani 1 1 d . B .
H42A H 0.4176 -0.4276 0.9783 0.067 Uiso 1 1 calc R . .
H42B H 0.4763 -0.3282 0.9237 0.067 Uiso 1 1 calc R . .
C43 C 0.5942(4) -0.2937(4) 1.0865(4) 0.0676(15) Uani 1 1 d . . .
H43A H 0.6336 -0.2833 1.0360 0.081 Uiso 1 1 calc R B .
H43B H 0.5835 -0.3647 1.1079 0.081 Uiso 1 1 calc R . .
C44 C 0.6581(4) -0.2096(4) 1.1619(4) 0.0663(15) Uani 1 1 d . B .
H44A H 0.7326 -0.2069 1.1795 0.080 Uiso 1 1 calc R . .
H44B H 0.6636 -0.1394 1.1416 0.080 Uiso 1 1 calc R . .
C45 C 0.6692(4) -0.1519(4) 1.3120(4) 0.0661(15) Uani 1 1 d . . .
H45A H 0.6874 -0.0802 1.2897 0.079 Uiso 1 1 calc R B .
H45B H 0.7382 -0.1593 1.3361 0.079 Uiso 1 1 calc R . .
C46 C 0.6092(4) -0.1609(4) 1.3867(4) 0.0659(16) Uani 1 1 d . B .
H46A H 0.5892 -0.2329 1.4084 0.079 Uiso 1 1 calc R . .
H46B H 0.6559 -0.1073 1.4387 0.079 Uiso 1 1 calc R . .
O13 O 0.3702(6) -0.1041(6) 1.0783(6) 0.0704(15) Uani 0.50 1 d PDU B 1
C47 C 0.2809(8) -0.0832(8) 1.0252(8) 0.070(2) Uani 0.50 1 d PDU B 1
H47A H 0.2706 -0.1062 0.9599 0.084 Uiso 0.50 1 calc PR B 1
H47B H 0.2129 -0.1256 1.0455 0.084 Uiso 0.50 1 calc PR B 1
C48 C 0.3019(11) 0.0287(11) 1.0353(12) 0.0821(18) Uani 0.50 1 d PDU B 1
H48A H 0.2339 0.0389 1.0340 0.099 Uiso 0.50 1 calc PR B 1
H48B H 0.3374 0.0672 0.9869 0.099 Uiso 0.50 1 calc PR B 1
C49 C 0.3785(10) 0.0663(10) 1.1296(9) 0.089(3) Uani 0.50 1 d PDU B 1
H49A H 0.4342 0.1396 1.1305 0.107 Uiso 0.50 1 calc PR B 1
H49B H 0.3373 0.0652 1.1775 0.107 Uiso 0.50 1 calc PR B 1
C50 C 0.4304(10) -0.0125(10) 1.1441(8) 0.086(3) Uani 0.50 1 d PDU B 1
H50A H 0.5068 0.0213 1.1368 0.103 Uiso 0.50 1 calc PR B 1
H50B H 0.4305 -0.0347 1.2067 0.103 Uiso 0.50 1 calc PR B 1
O13' O 0.3891(7) -0.0844(7) 1.1343(6) 0.0704(15) Uani 0.50 1 d PDU B 5
C47' C 0.3146(9) -0.0314(10) 1.1307(8) 0.073(2) Uani 0.50 1 d PDU B 5
H47C H 0.3303 0.0112 1.1896 0.088 Uiso 0.50 1 calc PR B 5
H47D H 0.2385 -0.0854 1.1195 0.088 Uiso 0.50 1 calc PR B 5
C48' C 0.3295(12) 0.0397(13) 1.0553(13) 0.0821(18) Uani 0.50 1 d PDU B 5
H48C H 0.2586 0.0264 1.0145 0.099 Uiso 0.50 1 calc PR B 5
H48D H 0.3649 0.1158 1.0800 0.099 Uiso 0.50 1 calc PR B 5
C49' C 0.4004(9) 0.0109(10) 1.0057(8) 0.092(3) Uani 0.50 1 d PDU B 5
H49C H 0.4498 0.0742 0.9812 0.110 Uiso 0.50 1 calc PR B 5
H49D H 0.3563 -0.0450 0.9546 0.110 Uiso 0.50 1 calc PR B 5
C50' C 0.4640(8) -0.0302(9) 1.0775(7) 0.064(2) Uani 0.50 1 d PDU B 5
H50E H 0.4882 -0.0800 1.0491 0.077 Uiso 0.50 1 calc PR B 5
H50C H 0.5288 0.0296 1.1136 0.077 Uiso 0.50 1 calc PR B 5

loop_
_atom_site_aniso_label
_atom_site_aniso_U_11
_atom_site_aniso_U_22
_atom_site_aniso_U_33
_atom_site_aniso_U_23
_atom_site_aniso_U_13
_atom_site_aniso_U_12
Nb1 0.02036(18) 0.02005(18) 0.02348(18) 0.00217(13) 0.00396(13) 0.00838(13)
C1 0.0238(19) 0.0208(19) 0.033(2) 0.0029(16) 0.0024(16) 0.0075(16)
C2 0.0245(19) 0.030(2) 0.0256(19) 0.0003(16) 0.0023(16) 0.0150(17)
C3 0.026(2) 0.029(2) 0.026(2) 0.0066(16) 0.0018(16) 0.0121(17)
C4 0.027(2) 0.0185(19) 0.037(2) 0.0057(16) 0.0032(17) 0.0090(16)
C5 0.075(4) 0.082(4) 0.051(3) 0.008(3) 0.015(3) 0.058(3)
C6 0.078(4) 0.144(6) 0.065(4) 0.033(4) 0.037(3) 0.089(4)
C7 0.060(4) 0.136(6) 0.083(4) 0.055(4) 0.044(3) 0.066(4)
C8 0.039(3) 0.098(4) 0.080(4) 0.042(3) 0.033(3) 0.042(3)
C9 0.027(2) 0.036(2) 0.044(2) 0.0125(19) 0.0073(18) 0.0157(18)
C10 0.042(2) 0.035(2) 0.038(2) 0.0038(18) 0.0032(19) 0.023(2)
C11 0.0260(19) 0.029(2) 0.0227(19) 0.0064(16) 0.0031(16) 0.0118(17)
C12 0.032(2) 0.030(2) 0.0220(19) 0.0023(16) 0.0030(16) 0.0209(17)
C13 0.044(3) 0.068(3) 0.027(2) 0.007(2) 0.0064(19) 0.039(2)
C14 0.035(2) 0.061(3) 0.037(2) 0.018(2) 0.0097(19) 0.029(2)
C15 0.027(2) 0.028(2) 0.0239(19) 0.0036(16) 0.0035(16) 0.0129(16)
C16 0.026(2) 0.028(2) 0.033(2) -0.0003(17) -0.0019(16) 0.0164(17)
C17 0.0228(19) 0.0232(19) 0.037(2) 0.0038(16) 0.0098(17) 0.0097(16)
C18 0.029(2) 0.026(2) 0.029(2) 0.0033(16) 0.0117(16) 0.0156(16)
C19 0.031(2) 0.033(2) 0.028(2) 0.0015(17) 0.0039(17) 0.0116(18)
C20 0.030(2) 0.026(2) 0.039(2) -0.0030(17) 0.0022(18) 0.0085(17)
C21 0.029(2) 0.027(2) 0.042(2) 0.0056(18) 0.0103(18) 0.0075(17)
C22 0.033(2) 0.033(2) 0.033(2) 0.0072(18) 0.0112(18) 0.0142(18)
C23 0.029(2) 0.028(2) 0.0244(19) 0.0048(16) 0.0076(16) 0.0149(17)
C24 0.032(2) 0.029(2) 0.0237(19) 0.0060(16) 0.0096(16) 0.0167(17)
C25 0.0250(19) 0.0246(19) 0.0247(19) 0.0020(15) 0.0050(15) 0.0144(16)
C26 0.0211(18) 0.0225(19) 0.031(2) 0.0033(16) 0.0082(16) 0.0118(15)
C27 0.0261(19) 0.026(2) 0.028(2) 0.0024(16) 0.0063(16) 0.0123(16)
C28 0.0260(19) 0.026(2) 0.031(2) 0.0022(16) 0.0066(16) 0.0134(16)
K1 0.0292(5) 0.0494(6) 0.0592(6) 0.0021(5) -0.0010(4) 0.0155(4)
P1 0.0226(5) 0.0294(5) 0.0247(5) -0.0022(4) 0.0041(4) 0.0070(4)
P2 0.0254(5) 0.0219(5) 0.0290(5) 0.0030(4) 0.0039(4) 0.0065(4)
O4 0.0244(14) 0.0283(14) 0.0432(16) 0.0018(12) -0.0006(12) 0.0051(11)
O5 0.0412(16) 0.0285(15) 0.0368(16) 0.0055(12) 0.0143(13) 0.0064(13)
O6 0.0401(16) 0.0238(14) 0.0397(16) 0.0025(12) 0.0088(13) 0.0110(12)
O7 0.059(2) 0.050(2) 0.068(2) -0.0022(18) -0.0098(19) 0.0173(17)
O8 0.0533(19) 0.0379(17) 0.058(2) -0.0059(15) -0.0023(16) 0.0245(15)
O9 0.0271(15) 0.0317(15) 0.0508(18) 0.0067(13) 0.0064(13) 0.0087(12)
O10 0.0367(16) 0.0465(18) 0.0458(17) 0.0106(14) 0.0096(14) 0.0160(14)
O11 0.0346(17) 0.061(2) 0.082(2) 0.0134(19) 0.0153(17) 0.0258(16)
O12 0.0351(18) 0.0423(19) 0.093(3) 0.0052(19) -0.0101(19) 0.0104(15)
O1 0.038(2) 0.050(2) 0.044(2) -0.0142(17) 0.020(2) -0.0062(18)
O2 0.0274(15) 0.0225(19) 0.0270(15) 0.0020(13) 0.0017(12) 0.0057(13)
O3 0.042(2) 0.048(2) 0.0284(19) -0.0011(15) 0.0043(17) 0.0282(19)
C29 0.037(3) 0.025(3) 0.035(2) 0.004(3) 0.009(2) 0.009(2)
C30 0.031(2) 0.049(5) 0.027(4) 0.007(3) -0.001(2) 0.016(2)
C31 0.088(6) 0.086(7) 0.043(3) 0.005(4) 0.030(3) 0.065(7)
O1' 0.038(2) 0.050(2) 0.044(2) -0.0142(17) 0.020(2) -0.0062(18)
O2' 0.0274(15) 0.0225(19) 0.0270(15) 0.0020(13) 0.0017(12) 0.0057(13)
O3' 0.042(2) 0.048(2) 0.0284(19) -0.0011(15) 0.0043(17) 0.0282(19)
C29' 0.037(3) 0.025(3) 0.035(2) 0.004(3) 0.009(2) 0.009(2)
C30' 0.031(2) 0.049(5) 0.027(4) 0.007(3) -0.001(2) 0.016(2)
C31' 0.088(6) 0.086(7) 0.043(3) 0.005(4) 0.030(3) 0.065(7)
C32 0.032(2) 0.033(2) 0.071(3) 0.001(2) -0.005(2) -0.005(2)
C33 0.050(3) 0.044(3) 0.037(2) 0.007(2) 0.017(2) 0.010(2)
C34 0.083(4) 0.034(3) 0.049(3) 0.000(2) 0.023(3) 0.026(2)
C35 0.065(4) 0.044(3) 0.066(4) -0.016(3) -0.020(3) 0.016(3)
C36 0.075(4) 0.039(3) 0.074(4) -0.018(3) 0.004(3) 0.018(3)
C37 0.057(3) 0.045(3) 0.068(3) 0.009(2) 0.018(3) 0.030(2)
C38 0.034(2) 0.038(2) 0.058(3) 0.012(2) 0.015(2) 0.020(2)
C39 0.025(2) 0.043(3) 0.053(3) 0.009(2) 0.001(2) 0.0095(19)
C40 0.036(2) 0.059(3) 0.051(3) 0.012(2) -0.001(2) 0.017(2)
C41 0.048(3) 0.055(3) 0.051(3) 0.009(2) 0.017(2) 0.022(2)
C42 0.053(3) 0.059(3) 0.056(3) 0.006(3) 0.020(3) 0.020(3)
C43 0.038(3) 0.067(3) 0.103(4) 0.009(3) 0.011(3) 0.028(3)
C44 0.029(3) 0.072(4) 0.099(4) 0.022(3) 0.012(3) 0.022(3)
C45 0.045(3) 0.045(3) 0.091(4) 0.013(3) -0.011(3) 0.012(2)
C46 0.047(3) 0.043(3) 0.085(4) 0.007(3) -0.028(3) 0.014(2)
O13 0.064(3) 0.074(3) 0.084(4) 0.025(3) 0.024(3) 0.034(2)
C47 0.062(4) 0.077(4) 0.084(5) 0.028(4) 0.021(4) 0.037(4)
C48 0.070(4) 0.100(3) 0.096(4) 0.024(3) 0.029(3) 0.049(3)
C49 0.081(5) 0.098(5) 0.102(5) 0.004(5) 0.005(5) 0.057(4)
C50 0.077(5) 0.087(5) 0.086(5) 0.015(5) 0.008(4) 0.030(4)
O13' 0.064(3) 0.074(3) 0.084(4) 0.025(3) 0.024(3) 0.034(2)
C47' 0.064(4) 0.088(4) 0.089(4) 0.029(4) 0.027(4) 0.047(4)
C48' 0.070(4) 0.100(3) 0.096(4) 0.024(3) 0.029(3) 0.049(3)
C49' 0.074(5) 0.110(5) 0.103(6) 0.037(5) 0.033(5) 0.041(5)
C50' 0.056(4) 0.074(4) 0.082(5) 0.029(4) 0.035(4) 0.037(4)

loop_
_atom_type_symbol
_atom_type_description
_atom_type_scat_dispersion_real
_atom_type_scat_dispersion_imag
_atom_type_scat_source
C C 0.0033 0.0016 'International Tables Vol C Tables 4.2.6.8 and 6.1.1.4'
H H 0.0000 0.0000 'International Tables Vol C Tables 4.2.6.8 and 6.1.1.4'
O O 0.0106 0.0060 'International Tables Vol C Tables 4.2.6.8 and 6.1.1.4'
P P 0.1023 0.0942 'International Tables Vol C Tables 4.2.6.8 and 6.1.1.4'
K K 0.2009 0.2494 'International Tables Vol C Tables 4.2.6.8 and 6.1.1.4'
Nb Nb -2.0727 0.6215 'International Tables Vol C Tables 4.2.6.8 and 6.1.1.4'

loop_
_geom_angle_atom_site_label_1
_geom_angle_atom_site_label_2
_geom_angle_atom_site_label_3
_geom_angle
C3 Nb1 C2 34.97(12)
C3 Nb1 C16 150.50(13)
C2 Nb1 C16 133.81(12)
C3 Nb1 C17 115.84(13)
C2 Nb1 C17 108.35(13)
C16 Nb1 C17 34.66(12)
C3 Nb1 C4 35.87(12)
C2 Nb1 C4 61.20(12)
C16 Nb1 C4 163.45(13)
C17 Nb1 C4 144.90(12)
C3 Nb1 C15 150.49(13)
C2 Nb1 C15 115.77(12)
C16 Nb1 C15 35.38(12)
C17 Nb1 C15 60.76(12)
C4 Nb1 C15 154.15(12)
C3 Nb1 C18 93.86(12)
C2 Nb1 C18 75.29(12)
C16 Nb1 C18 60.63(12)
C17 Nb1 C18 34.70(12)
C4 Nb1 C18 129.72(12)
C15 Nb1 C18 67.11(12)
C3 Nb1 C1 60.51(12)
C2 Nb1 C1 34.49(12)
C16 Nb1 C1 129.13(12)
C17 Nb1 C1 125.43(12)
C4 Nb1 C1 66.71(12)
C15 Nb1 C1 96.31(12)
C18 Nb1 C1 91.71(12)
C3 Nb1 P2 85.00(9)
C2 Nb1 P2 117.68(9)
C16 Nb1 P2 86.63(9)
C17 Nb1 P2 78.38(9)
C4 Nb1 P2 78.53(9)
C15 Nb1 P2 120.12(9)
C18 Nb1 P2 102.78(9)
C1 Nb1 P2 143.55(9)
C3 Nb1 P1 119.96(9)
C2 Nb1 P1 122.16(9)
C16 Nb1 P1 89.16(9)
C17 Nb1 P1 123.44(9)
C4 Nb1 P1 85.61(9)
C15 Nb1 P1 74.82(9)
C18 Nb1 P1 141.89(9)
C1 Nb1 P1 90.63(9)
P2 Nb1 P1 97.55(3)
C2 C1 C11 117.5(3)
C2 C1 Nb1 67.43(19)
C11 C1 Nb1 108.2(2)
C2 C1 H1A 117.7
C11 C1 H1A 117.7
Nb1 C1 H1A 117.7
C3 C2 C1 117.5(3)
C3 C2 Nb1 72.0(2)
C1 C2 Nb1 78.1(2)
C3 C2 H2A 121.3
C1 C2 H2A 121.3
Nb1 C2 H2A 121.3
C2 C3 C4 115.0(3)
C2 C3 Nb1 73.0(2)
C4 C3 Nb1 74.60(19)
C2 C3 H3A 122.5
C4 C3 H3A 122.5
Nb1 C3 H3A 122.5
C3 C4 C12 116.9(3)
C3 C4 Nb1 69.53(18)
C12 C4 Nb1 110.5(2)
C3 C4 H4A 117.0
C12 C4 H4A 117.0
Nb1 C4 H4A 117.0
C6 C5 C13 120.9(5)
C6 C5 H5A 119.5
C13 C5 H5A 119.5
C7 C6 C5 120.2(5)
C7 C6 H6A 119.9
C5 C6 H6A 119.9
C6 C7 C8 121.6(5)
C6 C7 H7A 119.2
C8 C7 H7A 119.2
C7 C8 C14 120.8(5)
C7 C8 H8A 119.6
C14 C8 H8A 119.6
C11 C9 C14 122.9(4)
C11 C9 H9A 118.6
C14 C9 H9A 118.6
C12 C10 C13 122.4(4)
C12 C10 H10A 118.8
C13 C10 H10A 118.8
C9 C11 C12 118.6(3)
C9 C11 C1 126.2(3)
C12 C11 C1 115.2(3)
C10 C12 C11 119.2(3)
C10 C12 C4 126.8(3)
C11 C12 C4 114.0(3)
C14 C13 C5 118.2(4)
C14 C13 C10 118.3(4)
C5 C13 C10 123.5(4)
C9 C14 C8 123.2(4)
C9 C14 C13 118.5(4)
C8 C14 C13 118.3(4)
C16 C15 C25 120.0(3)
C16 C15 Nb1 69.13(18)
C25 C15 Nb1 104.4(2)
C16 C15 H15A 117.4
C25 C15 H15A 117.4
Nb1 C15 H15A 117.4
C17 C16 C15 115.9(3)
C17 C16 Nb1 72.7(2)
C15 C16 Nb1 75.49(19)
C17 C16 H16A 122.0
C15 C16 H16A 122.0
Nb1 C16 H16A 122.0
C16 C17 C18 117.5(3)
C16 C17 Nb1 72.7(2)
C18 C17 Nb1 76.35(19)
C16 C17 H17A 121.2
C18 C17 H17A 121.2
Nb1 C17 H17A 121.2
C17 C18 C26 120.7(3)
C17 C18 Nb1 68.95(19)
C26 C18 Nb1 103.4(2)
C17 C18 H18A 117.4
C26 C18 H18A 117.4
Nb1 C18 H18A 117.4
C20 C19 C27 121.8(3)
C20 C19 H19A 119.1
C27 C19 H19A 119.1
C19 C20 C21 119.7(4)
C19 C20 H20A 120.1
C21 C20 H20A 120.2
C22 C21 C20 120.1(4)
C22 C21 H21A 119.9
C20 C21 H21A 119.9
C21 C22 C28 121.5(3)
C21 C22 H22A 119.2
C28 C22 H22A 119.2
C25 C23 C28 121.8(3)
C25 C23 H23A 119.1
C28 C23 H23A 119.1
C26 C24 C27 121.1(3)
C26 C24 H24A 119.5
C27 C24 H24A 119.5
C23 C25 C26 119.2(3)
C23 C25 C15 125.3(3)
C26 C25 C15 115.5(3)
C24 C26 C25 119.9(3)
C24 C26 C18 125.3(3)
C25 C26 C18 114.7(3)
C28 C27 C19 118.2(3)
C28 C27 C24 119.1(3)
C19 C27 C24 122.7(3)
C27 C28 C22 118.6(3)
C27 C28 C23 118.9(3)
C22 C28 C23 122.5(3)
O9 K1 O8 61.84(9)
O9 K1 O10 61.63(8)
O8 K1 O10 123.46(9)
O9 K1 O11 116.47(9)
O8 K1 O11 160.41(9)
O10 K1 O11 58.43(9)
O9 K1 O13' 72.42(17)
O8 K1 O13' 75.78(18)
O10 K1 O13' 86.8(2)
O11 K1 O13' 85.10(18)
O9 K1 O12 168.92(9)
O8 K1 O12 117.93(10)
O10 K1 O12 117.27(10)
O11 K1 O12 59.55(10)
O13' K1 O12 96.63(18)
O9 K1 O7 119.06(10)
O8 K1 O7 59.57(10)
O10 K1 O7 163.97(10)
O11 K1 O7 112.90(11)
O13' K1 O7 78.7(2)
O12 K1 O7 58.56(11)
O9 K1 O5 94.70(8)
O8 K1 O5 108.74(8)
O10 K1 O5 76.77(8)
O11 K1 O5 90.79(8)
O13' K1 O5 162.8(2)
O12 K1 O5 95.68(8)
O7 K1 O5 118.22(9)
O9 K1 O13 68.60(16)
O8 K1 O13 87.56(17)
O10 K1 O13 71.54(16)
O11 K1 O13 74.48(17)
O13' K1 O13 15.7(2)
O12 K1 O13 100.40(16)
O7 K1 O13 93.50(17)
O5 K1 O13 148.26(16)
O9 K1 O6 81.16(8)
O8 K1 O6 66.66(8)
O10 K1 O6 105.30(8)
O11 K1 O6 132.90(8)
O13' K1 O6 141.13(16)
O12 K1 O6 109.22(9)
O7 K1 O6 90.38(9)
O5 K1 O6 42.65(7)
O13 K1 O6 147.28(16)
O9 K1 C38 22.66(9)
O8 K1 C38 42.75(9)
O10 K1 C38 82.10(9)
O11 K1 C38 138.94(10)
O13' K1 C38 81.65(17)
O12 K1 C38 160.53(11)
O7 K1 C38 102.30(11)
O5 K1 C38 90.66(8)
O13 K1 C38 83.19(16)
O6 K1 C38 64.27(8)
O9 K1 C39 22.27(9)
O8 K1 C39 82.02(10)
O10 K1 C39 42.75(9)
O11 K1 C39 100.93(10)
O13' K1 C39 85.55(19)
O12 K1 C39 159.91(11)
O7 K1 C39 140.90(11)
O5 K1 C39 78.78(9)
O13 K1 C39 76.74(16)
O6 K1 C39 79.88(9)
C38 K1 C39 39.56(10)
O3 P1 O2' 72.4(8)
O3 P1 O1 96.13(18)
O2' P1 O1 111.9(8)
O3 P1 O3' 24.9(10)
O2' P1 O3' 95.2(12)
O1 P1 O3' 78.4(11)
O3 P1 O1' 117.4(11)
O2' P1 O1' 97.7(13)
O1 P1 O1' 29.4(11)
O3' P1 O1' 105.4(15)
O3 P1 O2 101.79(16)
O2' P1 O2 33.0(8)
O1 P1 O2 94.65(18)
O3' P1 O2 120.3(10)
O1' P1 O2 71.0(11)
O3 P1 Nb1 119.66(13)
O2' P1 Nb1 121.1(7)
O1 P1 Nb1 122.15(13)
O3' P1 Nb1 115.9(10)
O1' P1 Nb1 117.8(11)
O2 P1 Nb1 117.42(11)
O6 P2 O4 102.31(14)
O6 P2 O5 87.09(13)
O4 P2 O5 100.46(14)
O6 P2 Nb1 125.56(10)
O4 P2 Nb1 115.10(10)
O5 P2 Nb1 120.71(10)
C32 O4 P2 120.4(2)
C33 O5 P2 120.1(2)
C33 O5 K1 121.5(2)
P2 O5 K1 117.95(13)
C34 O6 P2 119.9(2)
C34 O6 K1 126.9(2)
P2 O6 K1 111.26(12)
C35 O7 C46 113.3(4)
C35 O7 K1 112.2(3)
C46 O7 K1 112.4(3)
C36 O8 C37 114.7(3)
C36 O8 K1 120.3(3)
C37 O8 K1 116.0(3)
C39 O9 C38 112.2(3)
C39 O9 K1 110.8(2)
C38 O9 K1 110.0(2)
C41 O10 C40 110.9(3)
C41 O10 K1 115.5(2)
C40 O10 K1 113.0(2)
C43 O11 C42 113.6(4)
C43 O11 K1 115.1(3)
C42 O11 K1 118.4(2)
C45 O12 C44 110.7(4)
C45 O12 K1 117.8(3)
C44 O12 K1 113.6(3)
C29 O1 P1 125.4(4)
C30 O2 P1 117.9(3)
C31 O3 P1 123.5(3)
O1 C29 H29A 109.5
O1 C29 H29B 109.5
H29A C29 H29B 109.5
O1 C29 H29C 109.5
H29A C29 H29C 109.5
H29B C29 H29C 109.5
O2 C30 H30A 109.5
O2 C30 H30B 109.5
H30A C30 H30B 109.5
O2 C30 H30C 109.5
H30A C30 H30C 109.5
H30B C30 H30C 109.5
O3 C31 H31A 109.5
O3 C31 H31B 109.5
H31A C31 H31B 109.5
O3 C31 H31C 109.5
H31A C31 H31C 109.5
H31B C31 H31C 109.5
C29' O1' P1 113(4)
C30' O2' P1 132(4)
C31' O3' P1 109(4)
O1' C29' H29D 109.5
O1' C29' H29E 109.5
H29D C29' H29E 109.5
O1' C29' H29F 109.5
H29D C29' H29F 109.5
H29E C29' H29F 109.5
O2' C30' H30D 109.5
O2' C30' H30E 109.5
H30D C30' H30E 109.5
O2' C30' H30F 109.5
H30D C30' H30F 109.5
H30E C30' H30F 109.5
O3' C31' H31D 109.5
O3' C31' H31E 109.5
H31D C31' H31E 109.5
O3' C31' H31F 109.5
H31D C31' H31F 109.5
H31E C31' H31F 109.5
O4 C32 H32A 109.5
O4 C32 H32B 109.5
H32A C32 H32B 109.5
O4 C32 H32C 109.5
H32A C32 H32C 109.5
H32B C32 H32C 109.5
O5 C33 H33A 109.5
O5 C33 H33B 109.5
H33A C33 H33B 109.5
O5 C33 H33C 109.5
H33A C33 H33C 109.5
H33B C33 H33C 109.5
O6 C34 H34A 109.5
O6 C34 H34B 109.5
H34A C34 H34B 109.5
O6 C34 H34C 109.5
H34A C34 H34C 109.5
H34B C34 H34C 109.5
O7 C35 C36 112.5(4)
O7 C35 H35A 109.1
C36 C35 H35A 109.1
O7 C35 H35B 109.1
C36 C35 H35B 109.1
H35A C35 H35B 107.8
O8 C36 C35 108.5(4)
O8 C36 H36A 110.0
C35 C36 H36A 110.0
O8 C36 H36B 110.0
C35 C36 H36B 110.0
H36A C36 H36B 108.4
O8 C37 C38 108.2(3)
O8 C37 H37A 110.1
C38 C37 H37A 110.1
O8 C37 H37B 110.1
C38 C37 H37B 110.1
H37A C37 H37B 108.4
O9 C38 C37 109.0(3)
O9 C38 K1 47.30(16)
C37 C38 K1 83.1(2)
O9 C38 H38A 109.9
C37 C38 H38A 109.9
K1 C38 H38A 83.4
O9 C38 H38B 109.9
C37 C38 H38B 109.9
K1 C38 H38B 157.2
H38A C38 H38B 108.3
O9 C39 C40 108.8(3)
O9 C39 K1 46.96(16)
C40 C39 K1 83.6(2)
O9 C39 H39A 109.9
C40 C39 H39A 109.9
K1 C39 H39A 156.8
O9 C39 H39B 109.9
C40 C39 H39B 109.9
K1 C39 H39B 83.1
H39A C39 H39B 108.3
O10 C40 C39 109.0(3)
O10 C40 H40A 109.9
C39 C40 H40A 109.9
O10 C40 H40B 109.9
C39 C40 H40B 109.9
H40A C40 H40B 108.3
O10 C41 C42 108.8(4)
O10 C41 H41A 109.9
C42 C41 H41A 109.9
O10 C41 H41B 109.9
C42 C41 H41B 109.9
H41A C41 H41B 108.3
O11 C42 C41 108.6(4)
O11 C42 H42A 110.0
C41 C42 H42A 110.0
O11 C42 H42B 110.0
C41 C42 H42B 110.0
H42A C42 H42B 108.3
O11 C43 C44 109.0(4)
O11 C43 H43A 109.9
C44 C43 H43A 109.9
O11 C43 H43B 109.9
C44 C43 H43B 109.9
H43A C43 H43B 108.3
O12 C44 C43 110.4(4)
O12 C44 H44A 109.6
C43 C44 H44A 109.6
O12 C44 H44B 109.6
C43 C44 H44B 109.6
H44A C44 H44B 108.1
O12 C45 C46 111.3(4)
O12 C45 H45A 109.4
C46 C45 H45A 109.4
O12 C45 H45B 109.4
C46 C45 H45B 109.4
H45A C45 H45B 108.0
O7 C46 C45 109.0(4)
O7 C46 H46A 109.9
C45 C46 H46A 109.9
O7 C46 H46B 109.9
C45 C46 H46B 109.9
H46A C46 H46B 108.3
C50 O13 C47 105.4(8)
C50 O13 K1 101.4(7)
C47 O13 K1 132.7(6)
C48 C47 O13 111.5(8)
C48 C47 H47A 109.3
O13 C47 H47A 109.3
C48 C47 H47B 109.3
O13 C47 H47B 109.3
H47A C47 H47B 108.0
C47 C48 C49 102.3(9)
C47 C48 H48A 111.3
C49 C48 H48A 111.3
C47 C48 H48B 111.3
C49 C48 H48B 111.3
H48A C48 H48B 109.2
C50 C49 C48 104.7(9)
C50 C49 H49A 110.8
C48 C49 H49A 110.8
C50 C49 H49B 110.8
C48 C49 H49B 110.8
H49A C49 H49B 108.9
O13 C50 C49 109.1(9)
O13 C50 H50A 109.9
C49 C50 H50A 109.9
O13 C50 H50B 109.9
C49 C50 H50B 109.9
H50A C50 H50B 108.3
C50' O13' C47' 106.6(7)
C50' O13' K1 119.7(6)
C47' O13' K1 131.8(6)
O13' C47' C48' 108.5(8)
O13' C47' H47C 110.0
C48' C47' H47C 110.0
O13' C47' H47D 110.0
C48' C47' H47D 110.0
H47C C47' H47D 108.4
C49' C48' C47' 104.3(9)
C49' C48' H48C 110.9
C47' C48' H48C 110.9
C49' C48' H48D 110.9
C47' C48' H48D 110.9
H48C C48' H48D 108.9
C48' C49' C50' 104.0(9)
C48' C49' H49C 111.0
C50' C49' H49C 111.0
C48' C49' H49D 111.0
C50' C49' H49D 111.0
H49C C49' H49D 109.0
O13' C50' C49' 104.7(7)
O13' C50' H50E 110.8
C49' C50' H50E 110.8
O13' C50' H50C 110.8
C49' C50' H50C 110.8
H50E C50' H50C 108.9

loop_
_geom_bond_atom_site_label_1
_geom_bond_atom_site_label_2
_geom_bond_distance
Nb1 C3 2.309(3)
Nb1 C2 2.322(3)
Nb1 C16 2.334(3)
Nb1 C17 2.334(3)
Nb1 C4 2.376(3)
Nb1 C15 2.418(3)
Nb1 C18 2.431(3)
Nb1 C1 2.460(3)
Nb1 P2 2.4811(10)
Nb1 P1 2.5069(10)
C1 C2 1.424(5)
C1 C11 1.451(5)
C1 H1A 1.0000
C2 C3 1.392(5)
C2 H2A 1.0000
C3 C4 1.444(5)
C3 H3A 1.0000
C4 C12 1.472(5)
C4 H4A 1.0000
C5 C6 1.374(7)
C5 C13 1.421(6)
C5 H5A 0.9500
C6 C7 1.357(8)
C6 H6A 0.9500
C7 C8 1.362(7)
C7 H7A 0.9500
C8 C14 1.418(6)
C8 H8A 0.9500
C9 C11 1.372(5)
C9 C14 1.397(5)
C9 H9A 0.9500
C10 C12 1.357(5)
C10 C13 1.421(6)
C10 H10A 0.9500
C11 C12 1.443(5)
C13 C14 1.420(6)
C15 C16 1.446(5)
C15 C25 1.453(5)
C15 H15A 1.0000
C16 C17 1.391(5)
C16 H16A 1.0000
C17 C18 1.424(5)
C17 H17A 1.0000
C18 C26 1.463(5)
C18 H18A 1.0000
C19 C20 1.373(5)
C19 C27 1.417(5)
C19 H19A 0.9500
C20 C21 1.396(5)
C20 H20A 0.9500
C21 C22 1.370(5)
C21 H21A 0.9500
C22 C28 1.417(5)
C22 H22A 0.9500
C23 C25 1.375(5)
C23 C28 1.418(5)
C23 H23A 0.9500
C24 C26 1.370(5)
C24 C27 1.431(5)
C24 H24A 0.9500
C25 C26 1.442(5)
C27 C28 1.415(5)
K1 O9 2.720(3)
K1 O8 2.755(3)
K1 O10 2.822(3)
K1 O11 2.834(3)
K1 O13' 2.871(8)
K1 O12 2.873(3)
K1 O7 2.887(3)
K1 O5 3.017(3)
K1 O13 3.077(8)
K1 O6 3.186(3)
K1 C38 3.477(4)
K1 C39 3.479(4)
P1 O3 1.604(3)
P1 O2' 1.606(8)
P1 O1 1.610(3)
P1 O3' 1.613(8)
P1 O1' 1.620(8)
P1 O2 1.639(3)
P2 O6 1.624(3)
P2 O4 1.629(3)
P2 O5 1.658(3)
O4 C32 1.444(4)
O5 C33 1.407(5)
O6 C34 1.427(5)
O7 C35 1.392(6)
O7 C46 1.424(5)
O8 C36 1.422(5)
O8 C37 1.427(5)
O9 C39 1.410(5)
O9 C38 1.426(5)
O10 C41 1.425(5)
O10 C40 1.430(5)
O11 C43 1.415(5)
O11 C42 1.415(5)
O12 C45 1.395(6)
O12 C44 1.438(6)
O1 C29 1.421(5)
O2 C30 1.425(6)
O3 C31 1.438(5)
C29 H29A 0.9800
C29 H29B 0.9800
C29 H29C 0.9800
C30 H30A 0.9800
C30 H30B 0.9800
C30 H30C 0.9800
C31 H31A 0.9800
C31 H31B 0.9800
C31 H31C 0.9800
O1' C29' 1.430(9)
O2' C30' 1.428(9)
O3' C31' 1.432(9)
C29' H29D 0.9800
C29' H29E 0.9800
C29' H29F 0.9800
C30' H30D 0.9800
C30' H30E 0.9800
C30' H30F 0.9800
C31' H31D 0.9800
C31' H31E 0.9800
C31' H31F 0.9800
C32 H32A 0.9800
C32 H32B 0.9800
C32 H32C 0.9800
C33 H33A 0.9800
C33 H33B 0.9800
C33 H33C 0.9800
C34 H34A 0.9800
C34 H34B 0.9800
C34 H34C 0.9800
C35 C36 1.496(7)
C35 H35A 0.9900
C35 H35B 0.9900
C36 H36A 0.9900
C36 H36B 0.9900
C37 C38 1.497(6)
C37 H37A 0.9900
C37 H37B 0.9900
C38 H38A 0.9900
C38 H38B 0.9900
C39 C40 1.489(6)
C39 H39A 0.9900
C39 H39B 0.9900
C40 H40A 0.9900
C40 H40B 0.9900
C41 C42 1.481(6)
C41 H41A 0.9900
C41 H41B 0.9900
C42 H42A 0.9900
C42 H42B 0.9900
C43 C44 1.470(7)
C43 H43A 0.9900
C43 H43B 0.9900
C44 H44A 0.9900
C44 H44B 0.9900
C45 C46 1.487(7)
C45 H45A 0.9900
C45 H45B 0.9900
C46 H46A 0.9900
C46 H46B 0.9900
O13 C50 1.437(11)
O13 C47 1.457(10)
C47 C48 1.443(14)
C47 H47A 0.9900
C47 H47B 0.9900
C48 C49 1.533(18)
C48 H48A 0.9900
C48 H48B 0.9900
C49 C50 1.506(12)
C49 H49A 0.9900
C49 H49B 0.9900
C50 H50A 0.9900
C50 H50B 0.9900
O13' C50' 1.438(10)
O13' C47' 1.460(10)
C47' C48' 1.490(14)
C47' H47C 0.9900
C47' H47D 0.9900
C48' C49' 1.490(19)
C48' H48C 0.9900
C48' H48D 0.9900
C49' C50' 1.509(11)
C49' H49C 0.9900
C49' H49D 0.9900
C50' H50E 0.9900
C50' H50C 0.9900

loop_
_geom_torsion_atom_site_label_1
_geom_torsion_atom_site_label_2
_geom_torsion_atom_site_label_3
_geom_torsion_atom_site_label_4
_geom_torsion
C3 Nb1 C1 C2 32.9(2)
C16 Nb1 C1 C2 -113.1(2)
C17 Nb1 C1 C2 -69.3(2)
C4 Nb1 C1 C2 72.6(2)
C15 Nb1 C1 C2 -127.7(2)
C18 Nb1 C1 C2 -60.5(2)
P2 Nb1 C1 C2 53.9(3)
P1 Nb1 C1 C2 157.5(2)
C3 Nb1 C1 C11 -80.0(2)
C2 Nb1 C1 C11 -112.9(3)
C16 Nb1 C1 C11 134.0(2)
C17 Nb1 C1 C11 177.7(2)
C4 Nb1 C1 C11 -40.4(2)
C15 Nb1 C1 C11 119.4(2)
C18 Nb1 C1 C11 -173.5(2)
P2 Nb1 C1 C11 -59.1(3)
P1 Nb1 C1 C11 44.6(2)
C11 C1 C2 C3 37.3(5)
Nb1 C1 C2 C3 -62.2(3)
C11 C1 C2 Nb1 99.5(3)
C16 Nb1 C2 C3 -137.1(2)
C17 Nb1 C2 C3 -109.1(2)
C4 Nb1 C2 C3 34.2(2)
C15 Nb1 C2 C3 -174.8(2)
C18 Nb1 C2 C3 -119.8(2)
C1 Nb1 C2 C3 124.4(3)
P2 Nb1 C2 C3 -22.8(2)
P1 Nb1 C2 C3 97.5(2)
C3 Nb1 C2 C1 -124.4(3)
C16 Nb1 C2 C1 98.5(2)
C17 Nb1 C2 C1 126.6(2)
C4 Nb1 C2 C1 -90.2(2)
C15 Nb1 C2 C1 60.9(2)
C18 Nb1 C2 C1 115.9(2)
P2 Nb1 C2 C1 -147.19(18)
P1 Nb1 C2 C1 -26.9(2)
C1 C2 C3 C4 2.2(5)
Nb1 C2 C3 C4 -63.3(3)
C1 C2 C3 Nb1 65.6(3)
C16 Nb1 C3 C2 85.7(3)
C17 Nb1 C3 C2 85.3(2)
C4 Nb1 C3 C2 -122.9(3)
C15 Nb1 C3 C2 9.6(4)
C18 Nb1 C3 C2 57.3(2)
C1 Nb1 C3 C2 -32.5(2)
P2 Nb1 C3 C2 159.8(2)
P1 Nb1 C3 C2 -104.3(2)
C2 Nb1 C3 C4 122.9(3)
C16 Nb1 C3 C4 -151.4(2)
C17 Nb1 C3 C4 -151.83(19)
C15 Nb1 C3 C4 132.4(3)
C18 Nb1 C3 C4 -179.8(2)
C1 Nb1 C3 C4 90.4(2)
P2 Nb1 C3 C4 -77.31(19)
P1 Nb1 C3 C4 18.5(2)
C2 C3 C4 C12 -40.9(4)
Nb1 C3 C4 C12 -103.3(3)
C2 C3 C4 Nb1 62.4(3)
C2 Nb1 C4 C3 -33.3(2)
C16 Nb1 C4 C3 124.1(4)
C17 Nb1 C4 C3 47.6(3)
C15 Nb1 C4 C3 -123.5(3)
C18 Nb1 C4 C3 0.2(3)
C1 Nb1 C4 C3 -71.4(2)
P2 Nb1 C4 C3 97.40(19)
P1 Nb1 C4 C3 -163.97(19)
C3 Nb1 C4 C12 112.1(3)
C2 Nb1 C4 C12 78.8(3)
C16 Nb1 C4 C12 -123.8(4)
C17 Nb1 C4 C12 159.7(2)
C15 Nb1 C4 C12 -11.4(4)
C18 Nb1 C4 C12 112.3(3)
C1 Nb1 C4 C12 40.7(2)
P2 Nb1 C4 C12 -150.5(3)
P1 Nb1 C4 C12 -51.9(2)
C13 C5 C6 C7 2.2(8)
C5 C6 C7 C8 -1.9(9)
C6 C7 C8 C14 -0.4(9)
C14 C9 C11 C12 -2.4(6)
C14 C9 C11 C1 176.6(3)
C2 C1 C11 C9 143.5(4)
Nb1 C1 C11 C9 -143.0(3)
C2 C1 C11 C12 -37.5(5)
Nb1 C1 C11 C12 36.0(3)
C13 C10 C12 C11 1.5(6)
C13 C10 C12 C4 -176.9(3)
C9 C11 C12 C10 0.0(5)
C1 C11 C12 C10 -179.1(3)
C9 C11 C12 C4 178.6(3)
C1 C11 C12 C4 -0.5(4)
C3 C4 C12 C10 -142.1(4)
Nb1 C4 C12 C10 141.1(3)
C3 C4 C12 C11 39.5(4)
Nb1 C4 C12 C11 -37.3(4)
C6 C5 C13 C14 -0.2(7)
C6 C5 C13 C10 179.0(4)
C12 C10 C13 C14 -0.7(6)
C12 C10 C13 C5 -179.9(4)
C11 C9 C14 C8 -177.1(4)
C11 C9 C14 C13 3.2(6)
C7 C8 C14 C9 -177.2(5)
C7 C8 C14 C13 2.4(7)
C5 C13 C14 C9 177.6(4)
C10 C13 C14 C9 -1.6(6)
C5 C13 C14 C8 -2.1(6)
C10 C13 C14 C8 178.7(4)
C3 Nb1 C15 C16 124.3(3)
C2 Nb1 C15 C16 130.4(2)
C17 Nb1 C15 C16 32.9(2)
C4 Nb1 C15 C16 -152.9(3)
C18 Nb1 C15 C16 71.0(2)
C1 Nb1 C15 C16 160.2(2)
P2 Nb1 C15 C16 -20.8(2)
P1 Nb1 C15 C16 -110.8(2)
C3 Nb1 C15 C25 7.3(4)
C2 Nb1 C15 C25 13.3(3)
C16 Nb1 C15 C25 -117.1(3)
C17 Nb1 C15 C25 -84.2(2)
C4 Nb1 C15 C25 90.0(3)
C18 Nb1 C15 C25 -46.0(2)
C1 Nb1 C15 C25 43.2(2)
P2 Nb1 C15 C25 -137.91(19)
P1 Nb1 C15 C25 132.1(2)
C25 C15 C16 C17 32.9(5)
Nb1 C15 C16 C17 -62.1(3)
C25 C15 C16 Nb1 95.0(3)
C3 Nb1 C16 C17 -0.7(4)
C2 Nb1 C16 C17 51.7(3)
C4 Nb1 C16 C17 -100.5(5)
C15 Nb1 C16 C17 123.6(3)
C18 Nb1 C16 C17 32.3(2)
C1 Nb1 C16 C17 97.9(2)
P2 Nb1 C16 C17 -74.4(2)
P1 Nb1 C16 C17 -172.0(2)
C3 Nb1 C16 C15 -124.3(3)
C2 Nb1 C16 C15 -71.9(3)
C17 Nb1 C16 C15 -123.6(3)
C4 Nb1 C16 C15 135.9(4)
C18 Nb1 C16 C15 -91.2(2)
C1 Nb1 C16 C15 -25.7(3)
P2 Nb1 C16 C15 162.0(2)
P1 Nb1 C16 C15 64.44(19)
C15 C16 C17 C18 -0.1(5)
Nb1 C16 C17 C18 -63.8(3)
C15 C16 C17 Nb1 63.7(3)
C3 Nb1 C17 C16 179.6(2)
C2 Nb1 C17 C16 -143.4(2)
C4 Nb1 C17 C16 150.9(2)
C15 Nb1 C17 C16 -33.6(2)
C18 Nb1 C17 C16 -125.0(3)
C1 Nb1 C17 C16 -109.5(2)
P2 Nb1 C17 C16 101.1(2)
P1 Nb1 C17 C16 9.6(2)
C3 Nb1 C17 C18 -55.4(2)
C2 Nb1 C17 C18 -18.4(2)
C16 Nb1 C17 C18 125.0(3)
C4 Nb1 C17 C18 -84.1(3)
C15 Nb1 C17 C18 91.5(2)
C1 Nb1 C17 C18 15.6(3)
P2 Nb1 C17 C18 -133.9(2)
P1 Nb1 C17 C18 134.65(18)
C16 C17 C18 C26 -31.6(5)
Nb1 C17 C18 C26 -93.4(3)
C16 C17 C18 Nb1 61.8(3)
C3 Nb1 C18 C17 132.1(2)
C2 Nb1 C18 C17 162.0(2)
C16 Nb1 C18 C17 -32.3(2)
C4 Nb1 C18 C17 132.0(2)
C15 Nb1 C18 C17 -71.2(2)
C1 Nb1 C18 C17 -167.4(2)
P2 Nb1 C18 C17 46.3(2)
P1 Nb1 C18 C17 -74.2(2)
C3 Nb1 C18 C26 -109.8(2)
C2 Nb1 C18 C26 -79.9(2)
C16 Nb1 C18 C26 85.8(2)
C17 Nb1 C18 C26 118.1(3)
C4 Nb1 C18 C26 -109.9(2)
C15 Nb1 C18 C26 46.9(2)
C1 Nb1 C18 C26 -49.2(2)
P2 Nb1 C18 C26 164.5(2)
P1 Nb1 C18 C26 44.0(3)
C27 C19 C20 C21 1.3(6)
C19 C20 C21 C22 -0.1(6)
C20 C21 C22 C28 -0.3(6)
C28 C23 C25 C26 -2.2(5)
C28 C23 C25 C15 174.9(3)
C16 C15 C25 C23 149.2(3)
Nb1 C15 C25 C23 -136.9(3)
C16 C15 C25 C26 -33.6(4)
Nb1 C15 C25 C26 40.3(3)
C27 C24 C26 C25 -1.1(5)
C27 C24 C26 C18 -178.0(3)
C23 C25 C26 C24 2.5(5)
C15 C25 C26 C24 -174.9(3)
C23 C25 C26 C18 179.8(3)
C15 C25 C26 C18 2.4(4)
C17 C18 C26 C24 -153.0(3)
Nb1 C18 C26 C24 133.7(3)
C17 C18 C26 C25 29.9(4)
Nb1 C18 C26 C25 -43.4(3)
C20 C19 C27 C28 -2.2(5)
C20 C19 C27 C24 176.8(3)
C26 C24 C27 C28 -0.7(5)
C26 C24 C27 C19 -179.7(3)
C19 C27 C28 C22 1.8(5)
C24 C27 C28 C22 -177.3(3)
C19 C27 C28 C23 -180.0(3)
C24 C27 C28 C23 1.0(5)
C21 C22 C28 C27 -0.6(5)
C21 C22 C28 C23 -178.8(3)
C25 C23 C28 C27 0.5(5)
C25 C23 C28 C22 178.6(3)
C3 Nb1 P1 O3 -35.98(19)
C2 Nb1 P1 O3 -76.97(19)
C16 Nb1 P1 O3 139.07(19)
C17 Nb1 P1 O3 133.62(19)
C4 Nb1 P1 O3 -25.22(18)
C15 Nb1 P1 O3 171.84(19)
C18 Nb1 P1 O3 174.6(2)
C1 Nb1 P1 O3 -91.80(18)
P2 Nb1 P1 O3 52.59(17)
C3 Nb1 P1 O2' -122.3(10)
C2 Nb1 P1 O2' -163.3(10)
C16 Nb1 P1 O2' 52.7(10)
C17 Nb1 P1 O2' 47.3(10)
C4 Nb1 P1 O2' -111.6(10)
C15 Nb1 P1 O2' 85.5(10)
C18 Nb1 P1 O2' 88.3(10)
C1 Nb1 P1 O2' -178.1(10)
P2 Nb1 P1 O2' -33.8(10)
C3 Nb1 P1 O1 84.2(2)
C2 Nb1 P1 O1 43.2(2)
C16 Nb1 P1 O1 -100.7(2)
C17 Nb1 P1 O1 -106.2(2)
C4 Nb1 P1 O1 95.0(2)
C15 Nb1 P1 O1 -68.0(2)
C18 Nb1 P1 O1 -65.2(2)
C1 Nb1 P1 O1 28.4(2)
P2 Nb1 P1 O1 172.8(2)
C3 Nb1 P1 O3' -8.1(12)
C2 Nb1 P1 O3' -49.1(12)
C16 Nb1 P1 O3' 166.9(12)
C17 Nb1 P1 O3' 161.5(12)
C4 Nb1 P1 O3' 2.6(12)
C15 Nb1 P1 O3' -160.3(12)
C18 Nb1 P1 O3' -157.5(12)
C1 Nb1 P1 O3' -63.9(12)
P2 Nb1 P1 O3' 80.4(12)
C3 Nb1 P1 O1' 118.0(13)
C2 Nb1 P1 O1' 77.0(13)
C16 Nb1 P1 O1' -67.0(13)
C17 Nb1 P1 O1' -72.4(13)
C4 Nb1 P1 O1' 128.7(13)
C15 Nb1 P1 O1' -34.2(13)
C18 Nb1 P1 O1' -31.4(13)
C1 Nb1 P1 O1' 62.2(13)
P2 Nb1 P1 O1' -153.5(13)
C3 Nb1 P1 O2 -160.06(16)
C2 Nb1 P1 O2 158.95(16)
C16 Nb1 P1 O2 14.99(15)
C17 Nb1 P1 O2 9.54(17)
C4 Nb1 P1 O2 -149.30(15)
C15 Nb1 P1 O2 47.76(15)
C18 Nb1 P1 O2 50.55(19)
C1 Nb1 P1 O2 144.12(15)
P2 Nb1 P1 O2 -71.49(13)
C3 Nb1 P2 O6 67.52(15)
C2 Nb1 P2 O6 80.42(16)
C16 Nb1 P2 O6 -140.80(16)
C17 Nb1 P2 O6 -174.79(16)
C4 Nb1 P2 O6 31.84(15)
C15 Nb1 P2 O6 -128.89(16)
C18 Nb1 P2 O6 160.35(15)
C1 Nb1 P2 O6 49.3(2)
P1 Nb1 P2 O6 -52.10(13)
C3 Nb1 P2 O4 -163.86(15)
C2 Nb1 P2 O4 -150.95(15)
C16 Nb1 P2 O4 -12.17(14)
C17 Nb1 P2 O4 -46.17(15)
C4 Nb1 P2 O4 160.46(14)
C15 Nb1 P2 O4 -0.26(16)
C18 Nb1 P2 O4 -71.03(14)
C1 Nb1 P2 O4 177.96(18)
P1 Nb1 P2 O4 76.53(12)
C3 Nb1 P2 O5 -43.10(15)
C2 Nb1 P2 O5 -30.20(16)
C16 Nb1 P2 O5 108.58(15)
C17 Nb1 P2 O5 74.59(15)
C4 Nb1 P2 O5 -78.78(15)
C15 Nb1 P2 O5 120.49(15)
C18 Nb1 P2 O5 49.73(15)
C1 Nb1 P2 O5 -61.29(19)
P1 Nb1 P2 O5 -162.71(12)
O6 P2 O4 C32 -44.1(3)
O5 P2 O4 C32 45.2(3)
Nb1 P2 O4 C32 176.5(3)
O6 P2 O5 C33 -178.5(3)
O4 P2 O5 C33 79.5(3)
Nb1 P2 O5 C33 -48.2(3)
O6 P2 O5 K1 9.69(15)
O4 P2 O5 K1 -92.30(15)
Nb1 P2 O5 K1 140.01(8)
O9 K1 O5 C33 109.5(3)
O8 K1 O5 C33 171.4(3)
O10 K1 O5 C33 50.2(3)
O11 K1 O5 C33 -7.1(3)
O13' K1 O5 C33 68.8(6)
O12 K1 O5 C33 -66.6(3)
O7 K1 O5 C33 -123.8(3)
O13 K1 O5 C33 53.8(4)
O6 K1 O5 C33 -178.9(3)
C38 K1 O5 C33 131.9(3)
C39 K1 O5 C33 93.9(3)
O9 K1 O5 P2 -78.80(15)
O8 K1 O5 P2 -16.97(17)
O10 K1 O5 P2 -138.20(16)
O11 K1 O5 P2 164.56(15)
O13' K1 O5 P2 -119.6(6)
O12 K1 O5 P2 105.09(16)
O7 K1 O5 P2 47.88(18)
O13 K1 O5 P2 -134.5(3)
O6 K1 O5 P2 -7.26(11)
C38 K1 O5 P2 -56.48(16)
C39 K1 O5 P2 -94.45(16)
O4 P2 O6 C34 -74.1(3)
O5 P2 O6 C34 -174.2(3)
Nb1 P2 O6 C34 59.5(3)
O4 P2 O6 K1 91.38(14)
O5 P2 O6 K1 -8.69(13)
Nb1 P2 O6 K1 -135.01(8)
O9 K1 O6 C34 -81.8(3)
O8 K1 O6 C34 -18.7(3)
O10 K1 O6 C34 -139.0(3)
O11 K1 O6 C34 160.1(3)
O13' K1 O6 C34 -34.6(5)
O12 K1 O6 C34 94.2(3)
O7 K1 O6 C34 37.6(3)
O5 K1 O6 C34 171.3(3)
O13 K1 O6 C34 -59.5(4)
C38 K1 O6 C34 -65.9(3)
C39 K1 O6 C34 -104.3(3)
O9 K1 O6 P2 113.95(14)
O8 K1 O6 P2 177.02(15)
O10 K1 O6 P2 56.71(15)
O11 K1 O6 P2 -4.17(19)
O13' K1 O6 P2 161.1(3)
O12 K1 O6 P2 -70.04(15)
O7 K1 O6 P2 -126.66(14)
O5 K1 O6 P2 7.03(11)
O13 K1 O6 P2 136.3(3)
C38 K1 O6 P2 129.85(16)
C39 K1 O6 P2 91.41(15)
O9 K1 O7 C35 37.5(3)
O8 K1 O7 C35 19.8(3)
O10 K1 O7 C35 125.5(4)
O11 K1 O7 C35 179.5(3)
O13' K1 O7 C35 99.9(3)
O12 K1 O7 C35 -155.0(3)
O5 K1 O7 C35 -76.4(3)
O13 K1 O7 C35 104.9(3)
O6 K1 O7 C35 -42.6(3)
C38 K1 O7 C35 21.1(3)
C39 K1 O7 C35 31.7(4)
O9 K1 O7 C46 166.6(3)
O8 K1 O7 C46 148.9(3)
O10 K1 O7 C46 -105.4(4)
O11 K1 O7 C46 -51.4(3)
O13' K1 O7 C46 -131.1(4)
O12 K1 O7 C46 -26.0(3)
O5 K1 O7 C46 52.7(3)
O13 K1 O7 C46 -126.0(3)
O6 K1 O7 C46 86.5(3)
C38 K1 O7 C46 150.2(3)
C39 K1 O7 C46 160.8(3)
O9 K1 O8 C36 -150.5(3)
O10 K1 O8 C36 -149.4(3)
O11 K1 O8 C36 -60.3(5)
O13' K1 O8 C36 -73.1(4)
O12 K1 O8 C36 17.0(3)
O7 K1 O8 C36 12.0(3)
O5 K1 O8 C36 124.3(3)
O13 K1 O8 C36 -83.5(3)
O6 K1 O8 C36 117.2(3)
C38 K1 O8 C36 -166.1(4)
C39 K1 O8 C36 -160.5(3)
O9 K1 O8 C37 -5.2(3)
O10 K1 O8 C37 -4.1(3)
O11 K1 O8 C37 85.1(4)
O13' K1 O8 C37 72.3(3)
O12 K1 O8 C37 162.3(3)
O7 K1 O8 C37 157.3(3)
O5 K1 O8 C37 -90.4(3)
O13 K1 O8 C37 61.8(3)
O6 K1 O8 C37 -97.5(3)
C38 K1 O8 C37 -20.8(2)
C39 K1 O8 C37 -15.1(3)
O8 K1 O9 C39 -153.1(2)
O10 K1 O9 C39 27.9(2)
O11 K1 O9 C39 48.9(2)
O13' K1 O9 C39 124.0(3)
O12 K1 O9 C39 115.2(6)
O7 K1 O9 C39 -170.3(2)
O5 K1 O9 C39 -44.3(2)
O13 K1 O9 C39 107.9(3)
O6 K1 O9 C39 -84.9(2)
C38 K1 O9 C39 -124.7(3)
O8 K1 O9 C38 -28.4(2)
O10 K1 O9 C38 152.6(2)
O11 K1 O9 C38 173.6(2)
O13' K1 O9 C38 -111.3(3)
O12 K1 O9 C38 -120.2(6)
O7 K1 O9 C38 -45.7(2)
O5 K1 O9 C38 80.4(2)
O13 K1 O9 C38 -127.5(3)
O6 K1 O9 C38 39.8(2)
C39 K1 O9 C38 124.7(3)
O9 K1 O10 C41 135.7(3)
O8 K1 O10 C41 134.7(3)
O11 K1 O10 C41 -22.2(2)
O13' K1 O10 C41 64.0(3)
O12 K1 O10 C41 -31.8(3)
O7 K1 O10 C41 38.8(5)
O5 K1 O10 C41 -121.4(3)
O13 K1 O10 C41 60.6(3)
O6 K1 O10 C41 -153.5(3)
C38 K1 O10 C41 146.0(3)
C39 K1 O10 C41 150.9(3)
O9 K1 O10 C40 6.6(2)
O8 K1 O10 C40 5.6(3)
O11 K1 O10 C40 -151.2(3)
O13' K1 O10 C40 -65.1(3)
O12 K1 O10 C40 -160.9(2)
O7 K1 O10 C40 -90.2(4)
O5 K1 O10 C40 109.5(3)
O13 K1 O10 C40 -68.5(3)
O6 K1 O10 C40 77.4(3)
C38 K1 O10 C40 16.9(2)
C39 K1 O10 C40 21.8(2)
O9 K1 O11 C43 -172.3(3)
O8 K1 O11 C43 107.6(4)
O10 K1 O11 C43 -150.6(3)
O13' K1 O11 C43 120.1(4)
O12 K1 O11 C43 19.4(3)
O7 K1 O11 C43 44.6(3)
O5 K1 O11 C43 -76.7(3)
O13 K1 O11 C43 131.8(3)
O6 K1 O11 C43 -69.1(3)
C38 K1 O11 C43 -168.6(3)
C39 K1 O11 C43 -155.4(3)
O9 K1 O11 C42 -33.3(3)
O8 K1 O11 C42 -113.3(4)
O10 K1 O11 C42 -11.6(3)
O13' K1 O11 C42 -100.9(3)
O12 K1 O11 C42 158.5(3)
O7 K1 O11 C42 -176.4(3)
O5 K1 O11 C42 62.3(3)
O13 K1 O11 C42 -89.2(3)
O6 K1 O11 C42 69.9(3)
C38 K1 O11 C42 -29.6(4)
C39 K1 O11 C42 -16.4(3)
O9 K1 O12 C45 74.2(7)
O8 K1 O12 C45 -11.6(3)
O10 K1 O12 C45 155.6(3)
O11 K1 O12 C45 146.1(3)
O13' K1 O12 C45 65.8(4)
O7 K1 O12 C45 -6.6(3)
O5 K1 O12 C45 -126.4(3)
O13 K1 O12 C45 81.1(4)
O6 K1 O12 C45 -84.8(3)
C38 K1 O12 C45 -17.9(5)
C39 K1 O12 C45 160.9(3)
O9 K1 O12 C44 -57.4(7)
O8 K1 O12 C44 -143.3(3)
O10 K1 O12 C44 24.0(3)
O11 K1 O12 C44 14.4(3)
O13' K1 O12 C44 -65.9(4)
O7 K1 O12 C44 -138.3(3)
O5 K1 O12 C44 102.0(3)
O13 K1 O12 C44 -50.5(3)
O6 K1 O12 C44 143.6(3)
C38 K1 O12 C44 -149.6(3)
C39 K1 O12 C44 29.3(5)
O3 P1 O1 C29 159.1(5)
O2' P1 O1 C29 -127.5(11)
O3' P1 O1 C29 141.6(12)
O1' P1 O1 C29 -62(2)
O2 P1 O1 C29 -98.5(5)
Nb1 P1 O1 C29 28.2(6)
O3 P1 O2 C30 -64.7(5)
O2' P1 O2 C30 -37.7(15)
O1 P1 O2 C30 -161.9(5)
O3' P1 O2 C30 -82.7(14)
O1' P1 O2 C30 -179.8(13)
Nb1 P1 O2 C30 68.0(5)
O2' P1 O3 C31 -83.3(10)
O1 P1 O3 C31 27.8(7)
O3' P1 O3 C31 72(3)
O1' P1 O3 C31 6.4(14)
O2 P1 O3 C31 -68.2(7)
Nb1 P1 O3 C31 160.4(6)
O3 P1 O1' C29' 87(3)
O2' P1 O1' C29' 161(4)
O1 P1 O1' C29' 39(3)
O3' P1 O1' C29' 63(4)
O2 P1 O1' C29' -179(4)
Nb1 P1 O1' C29' -68(4)
O3 P1 O2' C30' -166(4)
O1 P1 O2' C30' 104(4)
O3' P1 O2' C30' -176(4)
O1' P1 O2' C30' 77(5)
O2 P1 O2' C30' 42(4)
Nb1 P1 O2' C30' -52(5)
O3 P1 O3' C31' -76(5)
O2' P1 O3' C31' -53(5)
O1 P1 O3' C31' 58(5)
O1' P1 O3' C31' 46(5)
O2 P1 O3' C31' -30(5)
Nb1 P1 O3' C31' 178(5)
C46 O7 C35 C36 -177.9(4)
K1 O7 C35 C36 -49.3(4)
C37 O8 C36 C35 174.3(4)
K1 O8 C36 C35 -39.9(5)
O7 C35 C36 O8 59.6(6)
C36 O8 C37 C38 -176.6(4)
K1 O8 C37 C38 36.1(4)
C39 O9 C38 C37 -175.7(3)
K1 O9 C38 C37 60.5(3)
C39 O9 C38 K1 123.8(3)
O8 C37 C38 O9 -65.2(4)
O8 C37 C38 K1 -25.0(3)
O8 K1 C38 O9 141.9(3)
O10 K1 C38 O9 -24.1(2)
O11 K1 C38 O9 -8.7(3)
O13' K1 C38 O9 63.8(3)
O12 K1 C38 O9 150.1(3)
O7 K1 C38 O9 140.2(2)
O5 K1 C38 O9 -100.7(2)
O13 K1 C38 O9 48.1(3)
O6 K1 C38 O9 -135.4(2)
C39 K1 C38 O9 -29.3(2)
O9 K1 C38 C37 -124.0(4)
O8 K1 C38 C37 17.9(2)
O10 K1 C38 C37 -148.1(2)
O11 K1 C38 C37 -132.7(2)
O13' K1 C38 C37 -60.2(3)
O12 K1 C38 C37 26.1(4)
O7 K1 C38 C37 16.2(3)
O5 K1 C38 C37 135.3(2)
O13 K1 C38 C37 -75.9(3)
O6 K1 C38 C37 100.6(2)
C39 K1 C38 C37 -153.3(3)
C38 O9 C39 C40 175.3(3)
K1 O9 C39 C40 -61.3(3)
C38 O9 C39 K1 -123.4(3)
O8 K1 C39 O9 23.8(2)
O10 K1 C39 O9 -142.6(3)
O11 K1 C39 O9 -136.6(2)
O13' K1 C39 O9 -52.4(3)
O12 K1 C39 O9 -149.6(3)
O7 K1 C39 O9 13.4(3)
O5 K1 C39 O9 134.8(2)
O13 K1 C39 O9 -65.6(3)
O6 K1 C39 O9 91.4(2)
C38 K1 C39 O9 29.8(2)
O9 K1 C39 C40 123.3(4)
O8 K1 C39 C40 147.1(3)
O10 K1 C39 C40 -19.3(2)
O11 K1 C39 C40 -13.2(3)
O13' K1 C39 C40 70.9(3)
O12 K1 C39 C40 -26.3(4)
O7 K1 C39 C40 136.8(3)
O5 K1 C39 C40 -101.9(3)
O13 K1 C39 C40 57.8(3)
O6 K1 C39 C40 -145.3(3)
C38 K1 C39 C40 153.2(3)
C41 O10 C40 C39 -169.9(4)
K1 O10 C40 C39 -38.5(4)
O9 C39 C40 O10 68.1(4)
K1 C39 C40 O10 27.9(3)
C40 O10 C41 C42 -177.0(4)
K1 O10 C41 C42 52.9(4)
C43 O11 C42 C41 -178.4(4)
K1 O11 C42 C41 41.9(4)
O10 C41 C42 O11 -61.6(5)
C42 O11 C43 C44 167.8(4)
K1 O11 C43 C44 -51.2(5)
C45 O12 C44 C43 178.6(4)
K1 O12 C44 C43 -46.4(4)
O11 C43 C44 O12 65.7(5)
C44 O12 C45 C46 170.2(4)
K1 O12 C45 C46 37.2(5)
C35 O7 C46 C45 -175.6(4)
K1 O7 C46 C45 55.9(4)
O12 C45 C46 O7 -62.7(5)
O9 K1 O13 C50 116.5(7)
O8 K1 O13 C50 55.9(7)
O10 K1 O13 C50 -177.5(7)
O11 K1 O13 C50 -116.2(7)
O13' K1 O13 C50 15.2(9)
O12 K1 O13 C50 -62.0(7)
O7 K1 O13 C50 -3.4(7)
O5 K1 O13 C50 178.7(6)
O6 K1 O13 C50 92.8(7)
C38 K1 O13 C50 98.6(7)
C39 K1 O13 C50 138.3(7)
O9 K1 O13 C47 -7.3(8)
O8 K1 O13 C47 -67.9(8)
O10 K1 O13 C47 58.7(8)
O11 K1 O13 C47 120.0(9)
O13' K1 O13 C47 -108.5(14)
O12 K1 O13 C47 174.2(8)
O7 K1 O13 C47 -127.2(8)
O5 K1 O13 C47 55.0(10)
O6 K1 O13 C47 -31.0(10)
C38 K1 O13 C47 -25.2(8)
C39 K1 O13 C47 14.5(8)
C50 O13 C47 C48 18.0(15)
K1 O13 C47 C48 140.4(11)
O13 C47 C48 C49 -26.5(16)
C47 C48 C49 C50 24.1(16)
C47 O13 C50 C49 -1.1(14)
K1 O13 C50 C49 -141.8(10)
C48 C49 C50 O13 -14.6(16)
O9 K1 O13' C50' -135.0(9)
O8 K1 O13' C50' 160.5(8)
O10 K1 O13' C50' -73.8(8)
O11 K1 O13' C50' -15.2(8)
O12 K1 O13' C50' 43.3(8)
O7 K1 O13' C50' 99.3(8)
O5 K1 O13' C50' -92.0(9)
O13 K1 O13' C50' -61.7(10)
O6 K1 O13' C50' 175.5(7)
C38 K1 O13' C50' -156.3(8)
C39 K1 O13' C50' -116.6(8)
O9 K1 O13' C47' 27.3(9)
O8 K1 O13' C47' -37.2(9)
O10 K1 O13' C47' 88.5(10)
O11 K1 O13' C47' 147.1(10)
O12 K1 O13' C47' -154.4(10)
O7 K1 O13' C47' -98.4(10)
O5 K1 O13' C47' 70.4(12)
O13 K1 O13' C47' 100.6(15)
O6 K1 O13' C47' -22.1(12)
C38 K1 O13' C47' 6.1(10)
C39 K1 O13' C47' 45.7(10)
C50' O13' C47' C48' 12.4(15)
K1 O13' C47' C48' -151.7(10)
O13' C47' C48' C49' 9.7(16)
C47' C48' C49' C50' -26.9(15)
C47' O13' C50' C49' -29.2(13)
K1 O13' C50' C49' 137.2(7)
C48' C49' C50' O13' 35.1(14)
